data_4312837
loop_
_publ_author_name
'Arjun Mendiratta'
'Christopher C. Cummins'
'Olga P. Kryatova'
'Elena V. Rybak-Akimova'
'James E. McDonough'
'Carl D. Hoff'

_publ_section_title
;
 Molybdenum Chalcogenobenzimidato Complexes: Radical Synthesis and Nitrile
 Extrusion via \b-EPh (E = S, Se, and Te) Elimination
;
_journal_name_full 'Inorganic Chemistry'
_journal_page_first 8621
_journal_page_last 8623
_journal_paper_doi 10.1021/ic035077d
_journal_volume 42
_journal_year 2003
_chemical_formula_sum 'C42 H59 Mo N3 Te'
_chemical_formula_weight 829.46
_chemical_name_common 3_Te
_chemical_name_systematic
;
  ?
;
_space_group_IT_number 2
_symmetry_cell_setting triclinic
_symmetry_space_group_name_Hall '-P 1'
_symmetry_space_group_name_H-M 'P -1'
_atom_sites_solution_hydrogens geom
_atom_sites_solution_primary direct
_atom_sites_solution_secondary difmap
_audit_creation_method SHELXL-97
_cell_angle_alpha 91.445(2)
_cell_angle_beta 90.692(2)
_cell_angle_gamma 90.663(2)
_cell_formula_units_Z 4
_cell_length_a 11.1740(12)
_cell_length_b 18.1215(19)
_cell_length_c 20.134(2)
_cell_measurement_reflns_used 10405
_cell_measurement_temperature 293(2)
_cell_measurement_theta_max 22.5
_cell_measurement_theta_min 2.25
_cell_volume 4075.0(7)
_computing_cell_refinement 'Bruker SMART'
_computing_data_collection 'Bruker SMART'
_computing_data_reduction 'Bruker SHELXTL'
_computing_molecular_graphics 'Bruker SHELXTL'
_computing_publication_material 'Bruker SHELXTL'
_computing_structure_refinement 'SHELXL-97 (Sheldrick, 1997)'
_computing_structure_solution 'SHELXS-97 (Sheldrick, 1990)'
_diffrn_ambient_temperature 293(2)
_diffrn_measured_fraction_theta_full 0.978
_diffrn_measured_fraction_theta_max 0.978
_diffrn_measurement_device_type 'CCD area detector'
_diffrn_measurement_method 'phi and omega scans'
_diffrn_radiation_monochromator graphite
_diffrn_radiation_source 'fine-focus sealed tube'
_diffrn_radiation_type MoK\a
_diffrn_radiation_wavelength 0.71073
_diffrn_reflns_av_R_equivalents 0.0480
_diffrn_reflns_av_sigmaI/netI 0.0350
_diffrn_reflns_limit_h_max 12
_diffrn_reflns_limit_h_min -11
_diffrn_reflns_limit_k_max 15
_diffrn_reflns_limit_k_min -19
_diffrn_reflns_limit_l_max 21
_diffrn_reflns_limit_l_min -21
_diffrn_reflns_number 15076
_diffrn_reflns_theta_full 22.50
_diffrn_reflns_theta_max 22.50
_diffrn_reflns_theta_min 2.25
_exptl_absorpt_coefficient_mu 1.054
_exptl_absorpt_correction_T_max 0.2689
_exptl_absorpt_correction_T_min 0.2184
_exptl_absorpt_correction_type empirical
_exptl_crystal_colour green
_exptl_crystal_density_diffrn 1.352
_exptl_crystal_density_method 'not measured'
_exptl_crystal_description plate
_exptl_crystal_F_000 1704
_exptl_crystal_size_max 0.42
_exptl_crystal_size_mid 0.34
_exptl_crystal_size_min 0.10
_refine_diff_density_max 1.452
_refine_diff_density_min -1.583
_refine_diff_density_rms 0.123
_refine_ls_extinction_method none
_refine_ls_goodness_of_fit_ref 1.185
_refine_ls_hydrogen_treatment mixed
_refine_ls_matrix_type full
_refine_ls_number_parameters 847
_refine_ls_number_reflns 10405
_refine_ls_number_restraints 0
_refine_ls_restrained_S_all 1.185
_refine_ls_R_factor_all 0.0594
_refine_ls_R_factor_gt 0.0566
_refine_ls_shift/su_max 0.032
_refine_ls_shift/su_mean 0.006
_refine_ls_structure_factor_coef Fsqd
_refine_ls_weighting_details 'calc w=1/[\s^2^(Fo^2^)+(0.0516P)^2^+35.3424P] where P=(Fo^2^+2Fc^2^)/3'
_refine_ls_weighting_scheme calc
_refine_ls_wR_factor_gt 0.1521
_refine_ls_wR_factor_ref 0.1533
_reflns_number_gt 9778
_reflns_number_total 10405
_reflns_threshold_expression 2sigma(I)
_cod_data_source_file ic035077dsi20030915_124914_2.cif
_cod_data_source_block 002247m
_cod_depositor_comments
;
The following automatic conversions were performed:

'_symmetry_cell_setting' value 'Triclinic' changed to 'triclinic'
according to the built-in table from CIF Core dictionary named
'cif_core.dic' version 2.4.1 from 2010-06-29.

Automatic conversion script
Id: cif_fix_values 1646 2011-03-28 12:23:43Z adriana 
;
_cod_database_code 4312837

loop_
_symmetry_equiv_pos_as_xyz
'x, y, z'
'-x, -y, -z'

loop_
_atom_site_label
_atom_site_type_symbol
_atom_site_fract_x
_atom_site_fract_y
_atom_site_fract_z
_atom_site_U_iso_or_equiv
_atom_site_adp_type
_atom_site_occupancy
_atom_site_symmetry_multiplicity
_atom_site_calc_flag
_atom_site_refinement_flags
_atom_site_disorder_assembly
_atom_site_disorder_group
Te1 Te 0.52611(4) 0.60472(3) 0.43783(3) 0.02722(16) Uani 1 1 d . . .
Te2 Te 0.44503(5) 0.11556(3) 0.05780(3) 0.03285(17) Uani 1 1 d . . .
Mo1 Mo 0.32601(6) 0.64778(3) 0.38413(3) 0.02085(18) Uani 1 1 d . . .
Mo2 Mo 0.64449(6) 0.15095(3) 0.12174(3) 0.02212(18) Uani 1 1 d . . .
N6 N 0.7098(6) 0.0612(3) 0.1634(3) 0.0254(14) Uani 1 1 d . . .
C61 C 0.8239(7) 0.0820(4) 0.1940(4) 0.0252(18) Uani 1 1 d . . .
N1 N 0.2603(6) 0.5646(3) 0.3283(3) 0.0265(15) Uani 1 1 d . . .
C81 C 0.3799(7) 0.2149(5) 0.0121(4) 0.0306(19) Uani 1 1 d . . .
C66 C 0.9331(7) 0.0558(5) 0.1688(4) 0.0321(19) Uani 1 1 d . . .
H66A H 0.9324 0.0241 0.1318 0.039 Uiso 1 1 calc R . .
N3 N 0.3709(6) 0.7258(3) 0.3241(3) 0.0281(15) Uani 1 1 d . . .
C11 C 0.1498(7) 0.5907(4) 0.2979(4) 0.0253(17) Uani 1 1 d . . .
C41 C 0.6107(7) 0.6959(5) 0.4908(4) 0.0316(19) Uani 1 1 d . . .
N7 N 0.7611(6) 0.1788(4) 0.0548(3) 0.0287(15) Uani 1 1 d . . .
C65 C 1.0412(7) 0.0763(5) 0.1983(4) 0.0319(19) Uani 1 1 d . . .
C67 C 0.6714(8) -0.0191(4) 0.1711(4) 0.0308(19) Uani 1 1 d . . .
C57 C 0.4973(7) 0.2109(5) 0.2458(4) 0.0317(19) Uani 1 1 d . . .
C14 C -0.0601(8) 0.6446(5) 0.2408(4) 0.041(2) Uani 1 1 d . . .
H14A H -0.1297 0.6636 0.2225 0.049 Uiso 1 1 calc R . .
C76 C 0.9237(7) 0.2507(5) 0.1101(4) 0.0328(19) Uani 1 1 d . . .
H76A H 0.9463 0.2087 0.1325 0.039 Uiso 1 1 calc R . .
N5 N 0.5868(6) 0.2209(3) 0.1897(3) 0.0256(14) Uani 1 1 d . . .
C31 C 0.2987(8) 0.7919(5) 0.3258(4) 0.033(2) Uani 1 1 d . . .
C510 C 0.4818(8) 0.1312(5) 0.2587(4) 0.038(2) Uani 1 1 d . . .
H51A H 0.5574 0.1110 0.2718 0.057 Uiso 1 1 calc R . .
H51B H 0.4529 0.1060 0.2191 0.057 Uiso 1 1 calc R . .
H51C H 0.4252 0.1249 0.2937 0.057 Uiso 1 1 calc R . .
C64 C 1.0417(7) 0.1257(5) 0.2524(4) 0.034(2) Uani 1 1 d . . .
H64A H 1.1143 0.1402 0.2719 0.041 Uiso 1 1 calc R . .
C86 C 0.4517(8) 0.2598(5) -0.0243(5) 0.044(2) Uani 1 1 d . . .
H86A H 0.5325 0.2491 -0.0281 0.053 Uiso 1 1 calc R . .
C51 C 0.6178(7) 0.2966(4) 0.1786(4) 0.0261(18) Uani 1 1 d . . .
C71 C 0.8241(7) 0.2481(4) 0.0674(4) 0.0272(18) Uani 1 1 d . . .
C39 C 0.4992(8) 0.6492(5) 0.2501(4) 0.041(2) Uani 1 1 d . . .
H39A H 0.4292 0.6256 0.2308 0.062 Uiso 1 1 calc R . .
H39B H 0.5260 0.6220 0.2876 0.062 Uiso 1 1 calc R . .
H39C H 0.5613 0.6507 0.2176 0.062 Uiso 1 1 calc R . .
N2 N 0.2268(6) 0.6668(4) 0.4621(3) 0.0287(15) Uani 1 1 d . . .
C62 C 0.8277(7) 0.1303(4) 0.2484(4) 0.0283(18) Uani 1 1 d . . .
H62A H 0.7566 0.1477 0.2660 0.034 Uiso 1 1 calc R . .
C63 C 0.9371(7) 0.1535(5) 0.2775(4) 0.034(2) Uani 1 1 d . . .
C13 C 0.0403(8) 0.6370(6) 0.2018(4) 0.044(2) Uani 1 1 d . . .
C59 C 0.5422(8) 0.2504(5) 0.3090(4) 0.042(2) Uani 1 1 d . . .
H59A H 0.6182 0.2307 0.3218 0.063 Uiso 1 1 calc R . .
H59B H 0.4857 0.2432 0.3439 0.063 Uiso 1 1 calc R . .
H59C H 0.5510 0.3022 0.3011 0.063 Uiso 1 1 calc R . .
C46 C 0.7098(8) 0.6806(5) 0.5313(5) 0.043(2) Uani 1 1 d . . .
H46A H 0.7370 0.6324 0.5339 0.052 Uiso 1 1 calc R . .
C710 C 0.9377(8) 0.1416(6) -0.0128(5) 0.047(2) Uani 1 1 d . . .
H71A H 0.9755 0.1224 0.0261 0.071 Uiso 1 1 calc R . .
H71B H 0.9606 0.1924 -0.0173 0.071 Uiso 1 1 calc R . .
H71C H 0.9622 0.1137 -0.0513 0.071 Uiso 1 1 calc R . .
C110 C 0.1837(8) 0.4356(5) 0.3273(4) 0.036(2) Uani 1 1 d . . .
H11A H 0.1672 0.4415 0.3738 0.054 Uiso 1 1 calc R . .
H11B H 0.2031 0.3851 0.3173 0.054 Uiso 1 1 calc R . .
H11C H 0.1145 0.4490 0.3018 0.054 Uiso 1 1 calc R . .
C52 C 0.5455(8) 0.3381(5) 0.1374(4) 0.040(2) Uani 1 1 d . . .
H52A H 0.4819 0.3158 0.1141 0.047 Uiso 1 1 calc R . .
C19 C 0.4018(7) 0.4631(5) 0.3476(5) 0.038(2) Uani 1 1 d . . .
H19A H 0.4678 0.4945 0.3362 0.057 Uiso 1 1 calc R . .
H19B H 0.4203 0.4128 0.3363 0.057 Uiso 1 1 calc R . .
H19C H 0.3878 0.4678 0.3945 0.057 Uiso 1 1 calc R . .
C38 C 0.5811(8) 0.7651(5) 0.3034(5) 0.043(2) Uani 1 1 d . . .
H38A H 0.6057 0.7390 0.3420 0.064 Uiso 1 1 calc R . .
H38B H 0.5637 0.8153 0.3158 0.064 Uiso 1 1 calc R . .
H38C H 0.6443 0.7644 0.2715 0.064 Uiso 1 1 calc R . .
C42 C 0.5726(8) 0.7693(5) 0.4880(5) 0.042(2) Uani 1 1 d . . .
H42A H 0.5069 0.7810 0.4617 0.051 Uiso 1 1 calc R . .
C26 C 0.2618(9) 0.7902(5) 0.5137(4) 0.039(2) Uani 1 1 d . . .
H26A H 0.3320 0.7728 0.5327 0.046 Uiso 1 1 calc R . .
C210 C 0.2764(8) 0.6309(5) 0.5782(4) 0.039(2) Uani 1 1 d . . .
H21A H 0.3581 0.6235 0.5658 0.059 Uiso 1 1 calc R . .
H21B H 0.2557 0.5976 0.6127 0.059 Uiso 1 1 calc R . .
H21C H 0.2666 0.6808 0.5941 0.059 Uiso 1 1 calc R . .
C15 C -0.0587(7) 0.6240(5) 0.3080(4) 0.038(2) Uani 1 1 d . . .
C74 C 0.9550(9) 0.3786(5) 0.0870(5) 0.046(2) Uani 1 1 d . . .
H74A H 0.9996 0.4219 0.0934 0.056 Uiso 1 1 calc R . .
C36 C 0.3375(9) 0.8569(5) 0.3588(4) 0.039(2) Uani 1 1 d . . .
H36A H 0.4076 0.8564 0.3842 0.046 Uiso 1 1 calc R . .
C73 C 0.8554(8) 0.3784(5) 0.0450(4) 0.038(2) Uani 1 1 d . . .
C33 C 0.1248(9) 0.8575(6) 0.2859(5) 0.049(3) Uani 1 1 d . . .
C32 C 0.1903(8) 0.7931(5) 0.2906(4) 0.038(2) Uani 1 1 d . . .
H32A H 0.1615 0.7499 0.2698 0.045 Uiso 1 1 calc R . .
C21 C 0.1932(8) 0.7432(4) 0.4729(4) 0.032(2) Uani 1 1 d . . .
C27 C 0.1949(8) 0.6162(5) 0.5180(4) 0.0323(19) Uani 1 1 d . . .
C16 C 0.0475(7) 0.5975(5) 0.3340(4) 0.0326(19) Uani 1 1 d . . .
H16A H 0.0491 0.5837 0.3781 0.039 Uiso 1 1 calc R . .
C17 C 0.2901(7) 0.4858(4) 0.3095(4) 0.0318(19) Uani 1 1 d . . .
C72 C 0.7883(8) 0.3132(5) 0.0359(4) 0.035(2) Uani 1 1 d . . .
H72A H 0.7200 0.3127 0.0091 0.042 Uiso 1 1 calc R . .
C18 C 0.3131(9) 0.4751(5) 0.2355(4) 0.044(2) Uani 1 1 d . . .
H18A H 0.3793 0.5058 0.2231 0.066 Uiso 1 1 calc R . .
H18B H 0.2431 0.4883 0.2107 0.066 Uiso 1 1 calc R . .
H18C H 0.3315 0.4243 0.2260 0.066 Uiso 1 1 calc R . .
C56 C 0.7158(8) 0.3301(5) 0.2120(4) 0.038(2) Uani 1 1 d . . .
H56A H 0.7657 0.3017 0.2380 0.046 Uiso 1 1 calc R . .
C37 C 0.4688(7) 0.7279(4) 0.2727(4) 0.0306(19) Uani 1 1 d . . .
C34 C 0.1677(10) 0.9209(5) 0.3180(5) 0.052(3) Uani 1 1 d . . .
H34A H 0.1244 0.9643 0.3150 0.063 Uiso 1 1 calc R . .
C29 C 0.2088(8) 0.5360(4) 0.4940(4) 0.0326(19) Uani 1 1 d . . .
H29A H 0.2903 0.5279 0.4814 0.049 Uiso 1 1 calc R . .
H29B H 0.1568 0.5263 0.4564 0.049 Uiso 1 1 calc R . .
H29C H 0.1881 0.5036 0.5291 0.049 Uiso 1 1 calc R . .
C28 C 0.0643(8) 0.6272(5) 0.5378(4) 0.041(2) Uani 1 1 d . . .
H28A H 0.0130 0.6177 0.4999 0.061 Uiso 1 1 calc R . .
H28B H 0.0538 0.6771 0.5537 0.061 Uiso 1 1 calc R . .
H28C H 0.0442 0.5937 0.5723 0.061 Uiso 1 1 calc R . .
C35 C 0.2744(10) 0.9214(5) 0.3547(5) 0.050(3) Uani 1 1 d . . .
C77 C 0.8018(7) 0.1357(5) -0.0062(4) 0.0312(19) Uani 1 1 d . . .
C75 C 0.9892(8) 0.3161(5) 0.1193(4) 0.042(2) Uani 1 1 d . . .
C12 C 0.1452(8) 0.6104(5) 0.2302(4) 0.035(2) Uani 1 1 d . . .
H12A H 0.2133 0.6056 0.2043 0.042 Uiso 1 1 calc R . .
C79 C 0.7682(9) 0.0560(5) -0.0004(4) 0.043(2) Uani 1 1 d . . .
H79A H 0.6829 0.0513 0.0034 0.064 Uiso 1 1 calc R . .
H79B H 0.8062 0.0366 0.0383 0.064 Uiso 1 1 calc R . .
H79C H 0.7939 0.0291 -0.0392 0.064 Uiso 1 1 calc R . .
C22 C 0.0856(8) 0.7685(5) 0.4462(5) 0.040(2) Uani 1 1 d . . .
H22A H 0.0387 0.7369 0.4194 0.049 Uiso 1 1 calc R . .
C43 C 0.6327(9) 0.8242(5) 0.5243(5) 0.051(3) Uani 1 1 d . . .
H43A H 0.6072 0.8727 0.5214 0.062 Uiso 1 1 calc R . .
C58 C 0.3755(7) 0.2423(5) 0.2248(5) 0.039(2) Uani 1 1 d . . .
H58A H 0.3476 0.2172 0.1849 0.058 Uiso 1 1 calc R . .
H58B H 0.3842 0.2941 0.2169 0.058 Uiso 1 1 calc R . .
H58C H 0.3187 0.2351 0.2595 0.058 Uiso 1 1 calc R . .
C45 C 0.7674(9) 0.7364(5) 0.5675(5) 0.048(2) Uani 1 1 d . . .
H45A H 0.8329 0.7254 0.5942 0.058 Uiso 1 1 calc R . .
C610 C 0.7501(9) -0.0743(5) 0.1348(5) 0.042(2) Uani 1 1 d . . .
H61A H 0.7488 -0.0647 0.0882 0.062 Uiso 1 1 calc R . .
H61B H 0.7205 -0.1234 0.1418 0.062 Uiso 1 1 calc R . .
H61C H 0.8306 -0.0698 0.1516 0.062 Uiso 1 1 calc R . .
C23 C 0.0478(10) 0.8402(6) 0.4593(5) 0.057(3) Uani 1 1 d . . .
C44 C 0.7287(9) 0.8092(6) 0.5645(5) 0.049(3) Uani 1 1 d . . .
H44A H 0.7673 0.8467 0.5892 0.059 Uiso 1 1 calc R . .
C69 C 0.6758(10) -0.0365(5) 0.2458(5) 0.049(2) Uani 1 1 d . . .
H69A H 0.7558 -0.0287 0.2626 0.073 Uiso 1 1 calc R . .
H69B H 0.6524 -0.0870 0.2516 0.073 Uiso 1 1 calc R . .
H69C H 0.6221 -0.0047 0.2694 0.073 Uiso 1 1 calc R . .
C151 C -0.1692(8) 0.6336(7) 0.3501(5) 0.057(3) Uani 1 1 d . . .
H15A H -0.1530 0.6167 0.3941 0.086 Uiso 1 1 calc R . .
H15B H -0.2343 0.6053 0.3306 0.086 Uiso 1 1 calc R . .
H15C H -0.1902 0.6848 0.3524 0.086 Uiso 1 1 calc R . .
C68 C 0.5451(8) -0.0318(5) 0.1436(5) 0.043(2) Uani 1 1 d . . .
H68A H 0.5432 -0.0208 0.0972 0.065 Uiso 1 1 calc R . .
H68B H 0.4907 -0.0002 0.1670 0.065 Uiso 1 1 calc R . .
H68C H 0.5219 -0.0824 0.1492 0.065 Uiso 1 1 calc R . .
C55 C 0.7393(9) 0.4046(5) 0.2068(5) 0.045(2) Uani 1 1 d . . .
C82 C 0.2609(9) 0.2326(6) 0.0178(5) 0.053(3) Uani 1 1 d . . .
H82A H 0.2112 0.2031 0.0430 0.064 Uiso 1 1 calc R . .
C78 C 0.7424(9) 0.1662(6) -0.0691(4) 0.050(3) Uani 1 1 d . . .
H78A H 0.6570 0.1625 -0.0655 0.075 Uiso 1 1 calc R . .
H78B H 0.7678 0.1382 -0.1073 0.075 Uiso 1 1 calc R . .
H78C H 0.7655 0.2171 -0.0736 0.075 Uiso 1 1 calc R . .
C631 C 0.9395(8) 0.2093(6) 0.3350(5) 0.046(2) Uani 1 1 d . . .
H63A H 1.0209 0.2190 0.3486 0.069 Uiso 1 1 calc R . .
H63B H 0.8958 0.1898 0.3715 0.069 Uiso 1 1 calc R . .
H63C H 0.9035 0.2543 0.3212 0.069 Uiso 1 1 calc R . .
C651 C 1.1581(8) 0.0465(6) 0.1707(5) 0.052(3) Uani 1 1 d . . .
H65A H 1.2241 0.0660 0.1968 0.078 Uiso 1 1 calc R . .
H65B H 1.1664 0.0611 0.1255 0.078 Uiso 1 1 calc R . .
H65C H 1.1572 -0.0064 0.1724 0.078 Uiso 1 1 calc R . .
C83 C 0.2142(10) 0.2924(7) -0.0127(6) 0.066(3) Uani 1 1 d . . .
H83A H 0.1333 0.3030 -0.0086 0.079 Uiso 1 1 calc R . .
C25 C 0.2279(12) 0.8629(5) 0.5270(5) 0.058(3) Uani 1 1 d . . .
C54 C 0.6639(10) 0.4456(5) 0.1668(5) 0.051(3) Uani 1 1 d . . .
H54A H 0.6780 0.4961 0.1640 0.061 Uiso 1 1 calc R . .
C53 C 0.5693(9) 0.4146(5) 0.1312(4) 0.042(2) Uani 1 1 d . . .
C24 C 0.1201(12) 0.8861(6) 0.4993(5) 0.061(3) Uani 1 1 d . . .
H24A H 0.0956 0.9342 0.5080 0.074 Uiso 1 1 calc R . .
C751 C 1.0989(10) 0.3178(7) 0.1651(6) 0.066(3) Uani 1 1 d . . .
H75A H 1.1338 0.3665 0.1662 0.099 Uiso 1 1 calc R . .
H75B H 1.1565 0.2831 0.1489 0.099 Uiso 1 1 calc R . .
H75C H 1.0755 0.3050 0.2091 0.099 Uiso 1 1 calc R . .
C231 C -0.0700(11) 0.8666(7) 0.4290(7) 0.083(4) Uani 1 1 d . . .
H23A H -0.0831 0.9169 0.4428 0.124 Uiso 1 1 calc R . .
H23B H -0.1347 0.8361 0.4438 0.124 Uiso 1 1 calc R . .
H23C H -0.0659 0.8633 0.3815 0.124 Uiso 1 1 calc R . .
C551 C 0.8443(11) 0.4416(6) 0.2431(6) 0.070(4) Uani 1 1 d . . .
H55A H 0.8868 0.4056 0.2681 0.105 Uiso 1 1 calc R . .
H55B H 0.8155 0.4796 0.2728 0.105 Uiso 1 1 calc R . .
H55C H 0.8971 0.4631 0.2115 0.105 Uiso 1 1 calc R . .
C251 C 0.3018(15) 0.9150(6) 0.5712(6) 0.091(5) Uani 1 1 d . . .
H25A H 0.3725 0.8903 0.5860 0.136 Uiso 1 1 calc R . .
H25B H 0.2556 0.9300 0.6090 0.136 Uiso 1 1 calc R . .
H25C H 0.3243 0.9576 0.5467 0.136 Uiso 1 1 calc R . .
C531 C 0.4896(12) 0.4586(6) 0.0863(5) 0.069(4) Uani 1 1 d . . .
H53A H 0.5164 0.5092 0.0869 0.104 Uiso 1 1 calc R . .
H53B H 0.4087 0.4561 0.1018 0.104 Uiso 1 1 calc R . .
H53C H 0.4929 0.4386 0.0418 0.104 Uiso 1 1 calc R . .
C331 C 0.0099(11) 0.8578(7) 0.2448(6) 0.078(4) Uani 1 1 d . . .
H33A H -0.0241 0.9063 0.2468 0.117 Uiso 1 1 calc R . .
H33B H -0.0460 0.8228 0.2620 0.117 Uiso 1 1 calc R . .
H33C H 0.0272 0.8447 0.1994 0.117 Uiso 1 1 calc R . .
C84 C 0.2870(11) 0.3372(6) -0.0494(5) 0.060(3) Uani 1 1 d . . .
H84A H 0.2558 0.3783 -0.0699 0.072 Uiso 1 1 calc R . .
C131 C 0.0373(10) 0.6609(7) 0.1298(5) 0.064(3) Uani 1 1 d . . .
H13A H -0.0415 0.6776 0.1188 0.095 Uiso 1 1 calc R . .
H13B H 0.0572 0.6198 0.1012 0.095 Uiso 1 1 calc R . .
H13C H 0.0942 0.7002 0.1242 0.095 Uiso 1 1 calc R . .
C85 C 0.4069(10) 0.3206(5) -0.0556(5) 0.051(3) Uani 1 1 d . . .
H85A H 0.4569 0.3501 -0.0807 0.062 Uiso 1 1 calc R . .
C310 C 0.4276(10) 0.7684(6) 0.2107(5) 0.053(3) Uani 1 1 d . . .
H31A H 0.3577 0.7442 0.1920 0.079 Uiso 1 1 calc R . .
H31B H 0.4904 0.7679 0.1785 0.079 Uiso 1 1 calc R . .
H31C H 0.4089 0.8186 0.2227 0.079 Uiso 1 1 calc R . .
C731 C 0.8167(10) 0.4477(5) 0.0110(5) 0.058(3) Uani 1 1 d . . .
H73A H 0.7466 0.4372 -0.0158 0.086 Uiso 1 1 calc R . .
H73B H 0.8800 0.4648 -0.0168 0.086 Uiso 1 1 calc R . .
H73C H 0.7990 0.4852 0.0438 0.086 Uiso 1 1 calc R . .
C351 C 0.3192(13) 0.9912(6) 0.3910(6) 0.079(4) Uani 1 1 d . . .
H35A H 0.3939 0.9815 0.4129 0.118 Uiso 1 1 calc R . .
H35B H 0.2614 1.0065 0.4233 0.118 Uiso 1 1 calc R . .
H35C H 0.3305 1.0296 0.3596 0.118 Uiso 1 1 calc R . .

loop_
_atom_site_aniso_label
_atom_site_aniso_U_11
_atom_site_aniso_U_22
_atom_site_aniso_U_33
_atom_site_aniso_U_23
_atom_site_aniso_U_13
_atom_site_aniso_U_12
Te1 0.0225(3) 0.0257(3) 0.0335(3) 0.0041(2) -0.0041(2) 0.0014(2)
Te2 0.0302(3) 0.0349(3) 0.0331(3) 0.0018(2) -0.0077(2) -0.0089(2)
Mo1 0.0202(4) 0.0194(3) 0.0230(4) 0.0020(3) -0.0005(3) 0.0008(3)
Mo2 0.0228(4) 0.0214(4) 0.0221(4) 0.0014(3) -0.0015(3) -0.0032(3)
N6 0.027(4) 0.022(3) 0.027(3) 0.001(3) -0.004(3) 0.003(3)
C61 0.034(5) 0.023(4) 0.018(4) 0.004(3) -0.010(3) -0.002(3)
N1 0.025(4) 0.024(3) 0.031(4) 0.002(3) 0.002(3) 0.000(3)
C81 0.028(5) 0.034(5) 0.029(4) -0.001(4) -0.006(4) 0.001(4)
C66 0.036(5) 0.033(5) 0.027(4) -0.003(4) 0.004(4) 0.004(4)
N3 0.028(4) 0.022(3) 0.035(4) 0.001(3) 0.002(3) 0.002(3)
C11 0.021(4) 0.021(4) 0.034(5) -0.003(3) 0.001(3) -0.001(3)
C41 0.022(4) 0.032(5) 0.040(5) 0.004(4) 0.004(4) -0.010(4)
N7 0.030(4) 0.032(4) 0.024(3) 0.001(3) -0.002(3) -0.004(3)
C65 0.030(5) 0.032(5) 0.034(5) 0.006(4) 0.002(4) 0.002(4)
C67 0.045(5) 0.013(4) 0.034(5) 0.006(3) -0.002(4) -0.003(4)
C57 0.025(4) 0.037(5) 0.034(5) -0.001(4) 0.007(4) 0.001(4)
C14 0.025(5) 0.057(6) 0.041(5) 0.006(4) -0.012(4) 0.003(4)
C76 0.032(5) 0.035(5) 0.031(5) -0.003(4) 0.000(4) 0.001(4)
N5 0.024(3) 0.024(3) 0.029(4) 0.005(3) -0.005(3) -0.006(3)
C31 0.042(5) 0.030(5) 0.027(4) 0.008(4) -0.001(4) -0.003(4)
C510 0.035(5) 0.041(5) 0.039(5) 0.007(4) 0.007(4) -0.006(4)
C64 0.024(5) 0.048(5) 0.029(5) 0.003(4) -0.009(4) 0.001(4)
C86 0.034(5) 0.050(6) 0.049(6) 0.006(5) 0.005(4) 0.002(4)
C51 0.030(4) 0.020(4) 0.028(4) 0.000(3) 0.009(4) 0.000(3)
C71 0.030(4) 0.025(4) 0.027(4) -0.001(3) 0.009(4) -0.005(3)
C39 0.042(5) 0.044(6) 0.039(5) 0.008(4) 0.005(4) -0.003(4)
N2 0.028(4) 0.030(4) 0.029(4) 0.001(3) -0.003(3) 0.005(3)
C62 0.028(4) 0.026(4) 0.031(4) 0.002(4) 0.002(4) 0.000(3)
C63 0.029(5) 0.044(5) 0.028(4) 0.000(4) -0.003(4) 0.002(4)
C13 0.038(5) 0.061(6) 0.034(5) 0.010(4) -0.009(4) -0.011(5)
C59 0.036(5) 0.056(6) 0.034(5) -0.007(4) 0.011(4) -0.006(4)
C46 0.041(5) 0.034(5) 0.054(6) 0.003(4) -0.020(5) 0.003(4)
C710 0.042(6) 0.052(6) 0.047(6) -0.008(5) 0.009(4) -0.001(5)
C110 0.033(5) 0.034(5) 0.042(5) -0.001(4) -0.003(4) -0.008(4)
C52 0.042(5) 0.049(6) 0.028(5) 0.002(4) 0.008(4) 0.008(4)
C19 0.026(5) 0.025(4) 0.063(6) -0.011(4) -0.002(4) 0.008(4)
C38 0.035(5) 0.039(5) 0.056(6) 0.012(4) 0.009(4) -0.008(4)
C42 0.039(5) 0.037(5) 0.050(6) 0.002(4) -0.017(4) 0.003(4)
C26 0.057(6) 0.030(5) 0.029(5) 0.003(4) 0.002(4) 0.002(4)
C210 0.046(5) 0.040(5) 0.032(5) 0.005(4) 0.002(4) -0.005(4)
C15 0.021(5) 0.050(6) 0.044(5) 0.000(4) 0.001(4) 0.005(4)
C74 0.049(6) 0.030(5) 0.060(6) -0.006(5) 0.009(5) -0.019(4)
C36 0.049(6) 0.029(5) 0.038(5) 0.008(4) 0.006(4) 0.000(4)
C73 0.044(6) 0.028(5) 0.044(5) 0.005(4) 0.017(4) -0.007(4)
C33 0.041(6) 0.062(7) 0.047(6) 0.017(5) -0.003(5) 0.017(5)
C32 0.041(5) 0.035(5) 0.037(5) 0.006(4) 0.001(4) 0.007(4)
C21 0.037(5) 0.029(5) 0.030(5) 0.001(4) 0.013(4) 0.003(4)
C27 0.037(5) 0.039(5) 0.022(4) 0.001(4) 0.001(4) 0.002(4)
C16 0.027(5) 0.037(5) 0.034(5) 0.003(4) -0.001(4) -0.005(4)
C17 0.033(5) 0.026(4) 0.036(5) -0.004(4) 0.000(4) -0.002(4)
C72 0.039(5) 0.038(5) 0.027(4) 0.005(4) 0.007(4) 0.000(4)
C18 0.055(6) 0.028(5) 0.048(6) -0.014(4) 0.013(5) 0.001(4)
C56 0.036(5) 0.045(6) 0.032(5) -0.005(4) 0.007(4) -0.001(4)
C37 0.031(5) 0.027(4) 0.035(5) 0.009(4) 0.010(4) -0.002(4)
C34 0.071(7) 0.032(6) 0.055(6) 0.010(5) 0.005(6) 0.023(5)
C29 0.034(5) 0.030(5) 0.033(5) 0.008(4) 0.006(4) -0.001(4)
C28 0.043(5) 0.044(5) 0.036(5) 0.000(4) 0.012(4) -0.005(4)
C35 0.076(8) 0.029(5) 0.047(6) 0.006(4) 0.010(5) 0.001(5)
C77 0.032(5) 0.038(5) 0.024(4) -0.003(4) 0.004(3) 0.000(4)
C75 0.039(5) 0.051(6) 0.037(5) -0.009(4) 0.000(4) -0.014(5)
C12 0.032(5) 0.048(5) 0.025(4) 0.004(4) -0.004(4) -0.004(4)
C79 0.055(6) 0.040(5) 0.033(5) -0.006(4) 0.006(4) -0.002(4)
C22 0.032(5) 0.038(5) 0.052(6) 0.007(4) 0.010(4) 0.010(4)
C43 0.062(7) 0.029(5) 0.063(7) -0.008(5) -0.009(5) 0.010(5)
C58 0.025(5) 0.045(5) 0.048(5) 0.000(4) 0.014(4) 0.006(4)
C45 0.040(6) 0.049(6) 0.055(6) 0.001(5) -0.015(5) -0.005(5)
C610 0.052(6) 0.022(5) 0.051(6) 0.003(4) -0.002(5) -0.002(4)
C23 0.056(7) 0.052(7) 0.064(7) 0.015(6) 0.026(6) 0.029(5)
C44 0.049(6) 0.050(6) 0.047(6) -0.007(5) -0.008(5) -0.018(5)
C69 0.065(7) 0.031(5) 0.050(6) 0.009(4) 0.002(5) -0.007(5)
C151 0.022(5) 0.090(8) 0.062(7) 0.016(6) 0.005(5) 0.017(5)
C68 0.039(5) 0.029(5) 0.062(6) 0.008(4) -0.002(5) -0.013(4)
C55 0.060(6) 0.034(5) 0.039(5) -0.009(4) 0.013(5) -0.020(5)
C82 0.041(6) 0.071(7) 0.048(6) 0.018(5) 0.003(5) 0.002(5)
C78 0.060(7) 0.063(7) 0.027(5) -0.009(4) -0.002(4) 0.012(5)
C631 0.032(5) 0.058(6) 0.046(6) -0.017(5) -0.004(4) 0.002(4)
C651 0.035(5) 0.071(7) 0.050(6) -0.012(5) 0.004(4) 0.007(5)
C83 0.040(6) 0.098(9) 0.062(7) 0.025(7) -0.004(5) 0.025(6)
C25 0.113(10) 0.028(5) 0.033(5) -0.001(4) 0.009(6) -0.010(6)
C54 0.087(8) 0.023(5) 0.043(6) 0.001(4) 0.019(6) -0.001(5)
C53 0.063(6) 0.023(5) 0.040(5) 0.010(4) 0.021(5) 0.010(4)
C24 0.102(10) 0.027(5) 0.056(7) 0.000(5) 0.022(7) 0.018(6)
C751 0.050(7) 0.068(8) 0.077(8) -0.016(6) -0.016(6) -0.016(6)
C231 0.061(8) 0.077(9) 0.115(11) 0.045(8) 0.034(7) 0.044(7)
C551 0.087(9) 0.060(7) 0.061(7) -0.012(6) 0.013(6) -0.048(7)
C251 0.179(16) 0.044(7) 0.048(7) -0.017(5) -0.020(8) -0.008(8)
C531 0.110(10) 0.050(7) 0.050(6) 0.026(5) 0.019(6) 0.033(7)
C331 0.066(8) 0.085(9) 0.084(9) 0.016(7) -0.021(7) 0.034(7)
C84 0.077(8) 0.053(7) 0.051(6) 0.019(5) -0.005(6) 0.008(6)
C131 0.057(7) 0.098(9) 0.037(6) 0.019(6) -0.013(5) -0.001(6)
C85 0.067(7) 0.033(5) 0.055(6) 0.008(5) 0.007(5) 0.005(5)
C310 0.067(7) 0.054(6) 0.040(5) 0.023(5) 0.017(5) 0.016(5)
C731 0.070(7) 0.037(6) 0.067(7) 0.017(5) 0.027(6) 0.003(5)
C351 0.121(11) 0.029(6) 0.086(9) -0.005(6) 0.014(8) 0.001(6)

loop_
_atom_type_symbol
_atom_type_description
_atom_type_scat_dispersion_real
_atom_type_scat_dispersion_imag
_atom_type_scat_source
C C 0.0033 0.0016 'International Tables Vol C Tables 4.2.6.8 and 6.1.1.4'
H H 0.0000 0.0000 'International Tables Vol C Tables 4.2.6.8 and 6.1.1.4'
N N 0.0061 0.0033 'International Tables Vol C Tables 4.2.6.8 and 6.1.1.4'
Mo Mo -1.6832 0.6857 'International Tables Vol C Tables 4.2.6.8 and 6.1.1.4'
Te Te -0.5308 1.6751 'International Tables Vol C Tables 4.2.6.8 and 6.1.1.4'

loop_
_geom_angle_atom_site_label_1
_geom_angle_atom_site_label_2
_geom_angle_atom_site_label_3
_geom_angle
_geom_angle_site_symmetry_1
_geom_angle_site_symmetry_3
_geom_angle_publ_flag
C41 Te1 Mo1 109.6(2) . . ?
C81 Te2 Mo2 107.4(2) . . ?
N3 Mo1 N2 122.0(3) . . ?
N3 Mo1 N1 107.0(3) . . ?
N2 Mo1 N1 111.4(3) . . ?
N3 Mo1 Te1 105.49(19) . . ?
N2 Mo1 Te1 102.16(19) . . ?
N1 Mo1 Te1 107.90(18) . . ?
N7 Mo2 N5 122.6(3) . . ?
N7 Mo2 N6 105.6(3) . . ?
N5 Mo2 N6 110.8(3) . . ?
N7 Mo2 Te2 106.86(19) . . ?
N5 Mo2 Te2 101.42(18) . . ?
N6 Mo2 Te2 109.04(18) . . ?
C61 N6 C67 115.6(6) . . ?
C61 N6 Mo2 107.2(4) . . ?
C67 N6 Mo2 137.2(5) . . ?
C62 C61 C66 118.2(7) . . ?
C62 C61 N6 120.1(7) . . ?
C66 C61 N6 121.7(7) . . ?
C11 N1 C17 114.0(6) . . ?
C11 N1 Mo1 106.7(5) . . ?
C17 N1 Mo1 139.3(5) . . ?
C86 C81 C82 118.2(8) . . ?
C86 C81 Te2 122.6(6) . . ?
C82 C81 Te2 119.2(7) . . ?
C65 C66 C61 121.2(7) . . ?
C31 N3 C37 113.2(6) . . ?
C31 N3 Mo1 116.8(5) . . ?
C37 N3 Mo1 129.9(5) . . ?
C16 C11 C12 117.8(7) . . ?
C16 C11 N1 121.1(7) . . ?
C12 C11 N1 121.2(7) . . ?
C42 C41 C46 118.1(8) . . ?
C42 C41 Te1 124.4(6) . . ?
C46 C41 Te1 117.5(6) . . ?
C71 N7 C77 114.8(6) . . ?
C71 N7 Mo2 115.7(5) . . ?
C77 N7 Mo2 129.3(5) . . ?
C64 C65 C66 119.0(8) . . ?
C64 C65 C651 120.7(8) . . ?
C66 C65 C651 120.2(8) . . ?
N6 C67 C610 114.1(7) . . ?
N6 C67 C68 110.4(6) . . ?
C610 C67 C68 106.2(7) . . ?
N6 C67 C69 108.2(6) . . ?
C610 C67 C69 107.8(7) . . ?
C68 C67 C69 110.0(8) . . ?
C510 C57 N5 109.5(6) . . ?
C510 C57 C59 109.1(7) . . ?
N5 C57 C59 110.3(6) . . ?
C510 C57 C58 108.8(7) . . ?
N5 C57 C58 109.3(6) . . ?
C59 C57 C58 109.8(7) . . ?
C13 C14 C15 121.1(8) . . ?
C75 C76 C71 120.2(8) . . ?
C51 N5 C57 113.6(6) . . ?
C51 N5 Mo2 114.5(5) . . ?
C57 N5 Mo2 131.0(5) . . ?
C32 C31 C36 118.1(8) . . ?
C32 C31 N3 119.8(7) . . ?
C36 C31 N3 121.9(8) . . ?
C63 C64 C65 121.4(8) . . ?
C81 C86 C85 121.5(9) . . ?
C52 C51 C56 119.9(8) . . ?
C52 C51 N5 119.4(7) . . ?
C56 C51 N5 120.6(7) . . ?
C76 C71 C72 119.1(7) . . ?
C76 C71 N7 119.9(7) . . ?
C72 C71 N7 121.0(7) . . ?
C21 N2 C27 114.7(6) . . ?
C21 N2 Mo1 115.2(5) . . ?
C27 N2 Mo1 129.5(5) . . ?
C61 C62 C63 121.2(8) . . ?
C64 C63 C62 119.0(8) . . ?
C64 C63 C631 120.7(8) . . ?
C62 C63 C631 120.4(7) . . ?
C14 C13 C12 119.0(8) . . ?
C14 C13 C131 120.2(9) . . ?
C12 C13 C131 120.7(9) . . ?
C45 C46 C41 120.5(9) . . ?
C51 C52 C53 119.6(9) . . ?
C43 C42 C41 120.1(8) . . ?
C25 C26 C21 121.5(9) . . ?
C16 C15 C14 117.8(8) . . ?
C16 C15 C151 121.9(8) . . ?
C14 C15 C151 120.3(8) . . ?
C75 C74 C73 121.5(8) . . ?
C35 C36 C31 121.6(9) . . ?
C72 C73 C74 119.0(8) . . ?
C72 C73 C731 119.8(9) . . ?
C74 C73 C731 121.2(8) . . ?
C34 C33 C32 118.7(9) . . ?
C34 C33 C331 121.2(10) . . ?
C32 C33 C331 120.1(10) . . ?
C31 C32 C33 121.3(9) . . ?
C26 C21 C22 119.2(8) . . ?
C26 C21 N2 120.8(8) . . ?
C22 C21 N2 119.7(8) . . ?
N2 C27 C29 109.1(6) . . ?
N2 C27 C210 110.8(7) . . ?
C29 C27 C210 109.1(7) . . ?
N2 C27 C28 110.1(7) . . ?
C29 C27 C28 108.1(7) . . ?
C210 C27 C28 109.5(7) . . ?
C11 C16 C15 123.3(8) . . ?
N1 C17 C19 109.3(6) . . ?
N1 C17 C18 112.6(7) . . ?
C19 C17 C18 108.3(7) . . ?
N1 C17 C110 108.8(6) . . ?
C19 C17 C110 110.0(7) . . ?
C18 C17 C110 107.8(7) . . ?
C73 C72 C71 120.2(8) . . ?
C55 C56 C51 121.0(9) . . ?
N3 C37 C39 109.6(6) . . ?
N3 C37 C310 111.1(7) . . ?
C39 C37 C310 106.8(7) . . ?
N3 C37 C38 109.5(7) . . ?
C39 C37 C38 109.1(7) . . ?
C310 C37 C38 110.6(7) . . ?
C33 C34 C35 121.5(9) . . ?
C36 C35 C34 118.6(9) . . ?
C36 C35 C351 120.4(11) . . ?
C34 C35 C351 121.0(10) . . ?
C79 C77 N7 109.8(7) . . ?
C79 C77 C78 109.2(7) . . ?
N7 C77 C78 110.1(7) . . ?
C79 C77 C710 108.4(8) . . ?
N7 C77 C710 110.4(7) . . ?
C78 C77 C710 108.9(7) . . ?
C74 C75 C76 120.0(9) . . ?
C74 C75 C751 120.4(9) . . ?
C76 C75 C751 119.6(9) . . ?
C13 C12 C11 121.0(8) . . ?
C21 C22 C23 120.8(10) . . ?
C44 C43 C42 121.9(9) . . ?
C46 C45 C44 121.0(9) . . ?
C24 C23 C22 118.3(10) . . ?
C24 C23 C231 122.0(10) . . ?
C22 C23 C231 119.8(11) . . ?
C43 C44 C45 118.4(9) . . ?
C56 C55 C54 118.2(9) . . ?
C56 C55 C551 121.6(10) . . ?
C54 C55 C551 120.3(9) . . ?
C83 C82 C81 121.5(10) . . ?
C82 C83 C84 119.9(10) . . ?
C26 C25 C24 117.4(10) . . ?
C26 C25 C251 122.2(12) . . ?
C24 C25 C251 120.3(10) . . ?
C53 C54 C55 122.9(8) . . ?
C54 C53 C52 118.3(9) . . ?
C54 C53 C531 122.9(9) . . ?
C52 C53 C531 118.7(10) . . ?
C23 C24 C25 122.6(9) . . ?
C83 C84 C85 119.5(10) . . ?
C86 C85 C84 119.3(10) . . ?

loop_
_geom_bond_atom_site_label_1
_geom_bond_atom_site_label_2
_geom_bond_distance
_geom_bond_site_symmetry_2
_geom_bond_publ_flag
Te1 C41 2.147(8) . ?
Te1 Mo1 2.6080(8) . ?
Te2 C81 2.172(8) . ?
Te2 Mo2 2.6253(8) . ?
Mo1 N3 1.948(6) . ?
Mo1 N2 1.959(6) . ?
Mo1 N1 1.985(6) . ?
Mo2 N7 1.957(6) . ?
Mo2 N5 1.961(6) . ?
Mo2 N6 1.990(6) . ?
N6 C61 1.451(10) . ?
N6 C67 1.524(10) . ?
C61 C62 1.384(11) . ?
C61 C66 1.410(11) . ?
N1 C11 1.460(10) . ?
N1 C17 1.510(10) . ?
C81 C86 1.368(12) . ?
C81 C82 1.377(13) . ?
C66 C65 1.382(12) . ?
N3 C31 1.452(11) . ?
N3 C37 1.517(10) . ?
C11 C16 1.367(11) . ?
C11 C12 1.419(11) . ?
C41 C42 1.403(12) . ?
C41 C46 1.401(12) . ?
N7 C71 1.449(10) . ?
N7 C77 1.514(10) . ?
C65 C64 1.391(12) . ?
C65 C651 1.525(12) . ?
C67 C610 1.519(12) . ?
C67 C68 1.522(12) . ?
C67 C69 1.544(12) . ?
C57 C510 1.482(12) . ?
C57 N5 1.532(10) . ?
C57 C59 1.520(12) . ?
C57 C58 1.540(12) . ?
C14 C13 1.384(13) . ?
C14 C15 1.412(13) . ?
C76 C75 1.392(12) . ?
C76 C71 1.397(12) . ?
N5 C51 1.435(10) . ?
C31 C32 1.397(12) . ?
C31 C36 1.399(12) . ?
C64 C63 1.375(12) . ?
C86 C85 1.378(14) . ?
C51 C52 1.392(12) . ?
C51 C56 1.402(12) . ?
C71 C72 1.414(12) . ?
C39 C37 1.529(12) . ?
N2 C21 1.451(10) . ?
N2 C27 1.513(10) . ?
C62 C63 1.404(11) . ?
C63 C631 1.518(12) . ?
C13 C12 1.394(13) . ?
C13 C131 1.522(13) . ?
C46 C45 1.380(13) . ?
C710 C77 1.528(12) . ?
C110 C17 1.540(11) . ?
C52 C53 1.418(13) . ?
C19 C17 1.524(12) . ?
C38 C37 1.533(12) . ?
C42 C43 1.383(13) . ?
C26 C25 1.396(13) . ?
C26 C21 1.386(12) . ?
C210 C27 1.524(12) . ?
C15 C16 1.386(12) . ?
C15 C151 1.516(12) . ?
C74 C75 1.375(14) . ?
C74 C73 1.390(14) . ?
C36 C35 1.376(13) . ?
C73 C72 1.399(12) . ?
C73 C731 1.511(13) . ?
C33 C34 1.382(15) . ?
C33 C32 1.390(13) . ?
C33 C331 1.520(15) . ?
C21 C22 1.398(13) . ?
C27 C29 1.529(12) . ?
C27 C28 1.532(12) . ?
C17 C18 1.523(12) . ?
C56 C55 1.378(13) . ?
C37 C310 1.533(12) . ?
C34 C35 1.396(15) . ?
C35 C351 1.520(15) . ?
C77 C79 1.496(12) . ?
C77 C78 1.540(12) . ?
C75 C751 1.525(14) . ?
C22 C23 1.390(14) . ?
C43 C44 1.370(14) . ?
C45 C44 1.395(14) . ?
C23 C24 1.389(17) . ?
C23 C231 1.531(16) . ?
C55 C54 1.393(15) . ?
C55 C551 1.515(14) . ?
C82 C83 1.365(15) . ?
C83 C84 1.378(16) . ?
C25 C24 1.395(17) . ?
C25 C251 1.511(16) . ?
C54 C53 1.376(15) . ?
C53 C531 1.509(14) . ?
C84 C85 1.383(15) . ?

loop_
_cod_related_entry_id
_cod_related_entry_database
_cod_related_entry_code
1 ChemSpider 30660916
